data_4519155
loop_
_publ_author_name
'Cao, Hou-ji'
'Chen, Meng'
'Sun, Fangxiang'
'Zhao, Yue'
'Lu, Changsheng'
'Zhang, Xiaolei'
'Shi, Zhuangzhi'
'Yan, Hong'

_publ_section_title
;
 Variable Metal Chelation Modes and Activation Sequence in Pd-Catalyzed
 B--H Poly-arylation of Carboranes
;
_journal_issue 22
_journal_name_full 'ACS Catalysis'
_journal_page_first 14047
_journal_page_last 14057
_journal_paper_doi 10.1021/acscatal.1c04473
_journal_volume 11
_journal_year 2021
_chemical_formula_moiety 'C2 H6 O S, C35 H33 B10 N O2'
_chemical_formula_sum 'C37 H39 B10 N O3 S'
_chemical_formula_weight 685.85
_space_group_crystal_system monoclinic
_space_group_IT_number 14
_space_group_name_Hall '-P 2ybc'
_space_group_name_H-M_alt 'P 1 21/c 1'
_atom_sites_solution_hydrogens geom
_audit_creation_date 2020-11-21
_audit_creation_method
;
Olex2 1.2-beta
(compiled 2018.05.29 svn.r3508 for OlexSys, GUI svn.r5506)
;
_cell_angle_alpha 90
_cell_angle_beta 111.455(2)
_cell_angle_gamma 90
_cell_formula_units_Z 4
_cell_length_a 23.4028(15)
_cell_length_b 10.4909(7)
_cell_length_c 17.9732(13)
_cell_measurement_reflns_used 5218
_cell_measurement_temperature 296(2)
_cell_measurement_theta_max 26.622
_cell_measurement_theta_min 2.267
_cell_volume 4106.9(5)
_computing_cell_refinement 'SAINT v8.34A (Bruker, 2013)'
_computing_data_reduction 'SAINT v8.34A (Bruker, 2013)'
_computing_molecular_graphics 'Olex2 (Dolomanov et al., 2009)'
_computing_publication_material 'Olex2 (Dolomanov et al., 2009)'
_computing_structure_refinement 'ShelXL (Sheldrick, 2015)'
_computing_structure_solution 'SHELXT 2014/5 (Sheldrick, 2014)'
_diffrn_ambient_temperature 296.15
_diffrn_detector 'Bruker APEX2 area detector'
_diffrn_detector_area_resol_mean 7.9
_diffrn_detector_type 'CCD area detector'
_diffrn_measured_fraction_theta_full 0.993
_diffrn_measured_fraction_theta_max 0.992
_diffrn_measurement_device 'three-circle diffractometer'
_diffrn_measurement_device_type 'Bruker APEX-II CCD'
_diffrn_measurement_method '\w and \f scans'
_diffrn_radiation_monochromator 'mirror optics'
_diffrn_radiation_probe x-ray
_diffrn_radiation_type MoK\a
_diffrn_radiation_wavelength 0.71073
_diffrn_reflns_av_R_equivalents 0.1296
_diffrn_reflns_av_unetI/netI 0.1408
_diffrn_reflns_Laue_measured_fraction_full 0.993
_diffrn_reflns_Laue_measured_fraction_max 0.992
_diffrn_reflns_limit_h_max 30
_diffrn_reflns_limit_h_min -30
_diffrn_reflns_limit_k_max 13
_diffrn_reflns_limit_k_min -13
_diffrn_reflns_limit_l_max 21
_diffrn_reflns_limit_l_min -23
_diffrn_reflns_number 33051
_diffrn_reflns_point_group_measured_fraction_full 0.993
_diffrn_reflns_point_group_measured_fraction_max 0.992
_diffrn_reflns_theta_full 25.242
_diffrn_reflns_theta_max 27.560
_diffrn_reflns_theta_min 2.155
_diffrn_source 'microfocus sealed X-ray tube'
_diffrn_source_type 'Incoatec I\ms'
_exptl_absorpt_coefficient_mu 0.113
_exptl_absorpt_correction_T_max 0.7456
_exptl_absorpt_correction_T_min 0.4935
_exptl_absorpt_correction_type multi-scan
_exptl_absorpt_process_details
'SADABS-2014/5 (Bruker,2014/5) was used for absorption correction. wR2(int) was 0.1421 before and 0.0688 after correction. The Ratio of minimum to maximum transmission is 0.6619. The \l/2 correction factor is 0.00150.'
_exptl_crystal_colour colourless
_exptl_crystal_colour_primary colourless
_exptl_crystal_density_diffrn 1.109
_exptl_crystal_description block
_exptl_crystal_F_000 1432
_exptl_crystal_size_max 0.16
_exptl_crystal_size_mid 0.14
_exptl_crystal_size_min 0.13
_refine_diff_density_max 1.031
_refine_diff_density_min -0.934
_refine_diff_density_rms 0.076
_refine_ls_extinction_method none
_refine_ls_goodness_of_fit_ref 1.043
_refine_ls_hydrogen_treatment constr
_refine_ls_matrix_type full
_refine_ls_number_parameters 482
_refine_ls_number_reflns 9417
_refine_ls_number_restraints 24
_refine_ls_restrained_S_all 1.100
_refine_ls_R_factor_all 0.2007
_refine_ls_R_factor_gt 0.1042
_refine_ls_shift/su_max 0.000
_refine_ls_shift/su_mean 0.000
_refine_ls_structure_factor_coef Fsqd
_refine_ls_weighting_details 'w=1/[\s^2^(Fo^2^)+(0.1311P)^2^+3.7219P] where P=(Fo^2^+2Fc^2^)/3'
_refine_ls_weighting_scheme calc
_refine_ls_wR_factor_gt 0.2526
_refine_ls_wR_factor_ref 0.2973
_reflns_Friedel_coverage 0.000
_reflns_number_gt 4571
_reflns_number_total 9417
_reflns_threshold_expression 'I > 2\s(I)'
_cod_data_source_file cs1c04473_si_002.cif
_cod_data_source_block 15b
_cod_database_code 4519155
_shelx_shelxl_version_number 2016/6
_shelx_space_group_comment
;
The symmetry employed for this shelxl refinement is uniquely defined
by the following loop, which should always be used as a source of
symmetry information in preference to the above space-group names.
They are only intended as comments.
;
_shelx_estimated_absorpt_t_max 0.985
_shelx_estimated_absorpt_t_min 0.982
_olex2_refinement_description
;
1. Fixed Uiso
 At 1.2 times of:
  All B(H) groups, All C(H) groups
 At 1.5 times of:
  All C(H,H,H) groups, All O(H) groups
2. Uiso/Uaniso restraints and constraints
Uanis(O1) \\sim Ueq, Uanis(O1A) \\sim Ueq: with sigma of 0.002 and sigma for
terminal atoms of 0.004
Uanis(S1) \\sim Ueq: with sigma of 0.002 and sigma for terminal atoms of 0.004
Uanis(C6) \\sim Ueq: with sigma of 0.004 and sigma for terminal atoms of 0.008
3. Others
 Sof(O1A)=1-FVAR(1)
 Sof(O1)=FVAR(1)
4.a Aromatic/amide H refined with riding coordinates:
 C00F(H00F), C3(H3), C9(H9), C10(H10), C11(H11), C12(H12), C13(H13), C15(H15),
 C16(H16), C17(H17), C18(H18), C19(H19), C21(H21), C22(H22), C23(H23), C24(H24),
  C25(H25), C27(H27), C28(H28), C29(H29), C30(H30), C31(H31), C33(H33),
 C34(H34), C35(H35), C36(H36)
4.b Idealised Me refined as rotating group:
 C6(H6A,H6B,H6C), C7(H7A,H7B,H7C)
4.c Idealised tetrahedral OH refined as rotating group:
 O2(H2)
4.d Boron cage BH refined with riding coordinates:
 C2(H2A), B7(H7), B8(H8), B9(H9A), B10(H10A), B11(H11A)
;
_olex2_submission_special_instructions 'No special instructions were received'

loop_
_space_group_symop_operation_xyz
'x, y, z'
'-x, y+1/2, -z+1/2'
'-x, -y, -z'
'x, -y-1/2, z-1/2'

loop_
_atom_site_label
_atom_site_type_symbol
_atom_site_fract_x
_atom_site_fract_y
_atom_site_fract_z
_atom_site_U_iso_or_equiv
_atom_site_adp_type
_atom_site_occupancy
_atom_site_site_symmetry_order
_atom_site_calc_flag
_atom_site_refinement_flags_posn
_atom_site_refinement_flags_adp
_atom_site_refinement_flags_occupancy
_atom_site_disorder_assembly
_atom_site_disorder_group
S1 S 0.47480(9) 1.0536(3) 0.26954(12) 0.0966(7) Uani 1 1 d . U . . .
O3 O 0.51724(16) 1.0932(4) 0.2286(2) 0.0624(11) Uani 1 1 d . . . . .
C6 C 0.4590(5) 0.9023(10) 0.2496(7) 0.136(4) Uani 1 1 d . U . . .
H6A H 0.444194 0.889492 0.192771 0.204 Uiso 1 1 calc GR . . . .
H6B H 0.428126 0.876269 0.269788 0.204 Uiso 1 1 calc GR . . . .
H6C H 0.495497 0.852606 0.274466 0.204 Uiso 1 1 calc GR . . . .
C7 C 0.4025(3) 1.1081(10) 0.2110(6) 0.127(4) Uani 1 1 d . . . . .
H7A H 0.401953 1.199532 0.212222 0.190 Uiso 1 1 calc GR . . . .
H7B H 0.372771 1.075233 0.231388 0.190 Uiso 1 1 calc GR . . . .
H7C H 0.392529 1.079607 0.156965 0.190 Uiso 1 1 calc GR . . . .
O2 O 0.63285(16) 1.0871(4) 0.3052(2) 0.0685(13) Uani 1 1 d . . . . .
H2 H 0.595906 1.079643 0.279902 0.103 Uiso 1 1 calc GR . . . .
N1 N 0.7321(2) 0.9679(4) 0.4902(3) 0.0492(11) Uani 1 1 d . . . . .
C00F C 0.7293(2) 1.1219(4) 0.7081(3) 0.0310(10) Uani 1 1 d . . . . .
H00F H 0.768542 1.117310 0.747055 0.037 Uiso 1 1 calc R . . . .
C1 C 0.76628(17) 0.8131(4) 0.5957(2) 0.0225(9) Uani 1 1 d . . . . .
C2 C 0.81873(19) 0.7059(4) 0.7689(3) 0.0303(10) Uani 1 1 d . . . . .
H2A H 0.837288 0.668076 0.830205 0.036 Uiso 1 1 calc R . . . .
C3 C 0.74503(19) 0.8595(4) 0.5102(3) 0.0347(11) Uani 1 1 d . . . . .
H3 H 0.741790 0.800026 0.470467 0.042 Uiso 1 1 calc R . . . .
C4 C 0.7185(2) 0.9974(5) 0.4036(3) 0.0477(13) Uani 1 1 d . . . . .
C5 C 0.6504(2) 1.0014(5) 0.3604(3) 0.0443(13) Uani 1 1 d . . . . .
C8 C 0.64481(19) 0.7108(4) 0.5878(3) 0.0273(9) Uani 1 1 d . . . . .
C9 C 0.6132(2) 0.7269(4) 0.5068(3) 0.0379(11) Uani 1 1 d . . . . .
H9 H 0.633979 0.757207 0.475112 0.046 Uiso 1 1 calc R . . . .
C10 C 0.5510(2) 0.6987(5) 0.4717(3) 0.0442(13) Uani 1 1 d . . . . .
H10 H 0.530521 0.711407 0.417195 0.053 Uiso 1 1 calc R . . . .
C11 C 0.5197(2) 0.6519(4) 0.5175(4) 0.0498(15) Uani 1 1 d . . . . .
H11 H 0.478013 0.633757 0.494432 0.060 Uiso 1 1 calc R . . . .
C12 C 0.5510(2) 0.6323(6) 0.5979(4) 0.0574(15) Uani 1 1 d . . . . .
H12 H 0.530558 0.598477 0.629083 0.069 Uiso 1 1 calc R . . . .
C13 C 0.6124(2) 0.6625(4) 0.6327(3) 0.0404(12) Uani 1 1 d . . . . .
H13 H 0.632632 0.650267 0.687337 0.049 Uiso 1 1 calc R . . . .
C14 C 0.74866(18) 0.5475(4) 0.5370(3) 0.0256(9) Uani 1 1 d . . . . .
C15 C 0.7632(2) 0.5503(4) 0.4691(3) 0.0338(10) Uani 1 1 d . . . . .
H15 H 0.788993 0.614402 0.464072 0.041 Uiso 1 1 calc R . . . .
C16 C 0.7409(2) 0.4616(5) 0.4084(3) 0.0424(12) Uani 1 1 d . . . . .
H16 H 0.750962 0.467878 0.363042 0.051 Uiso 1 1 calc R . . . .
C17 C 0.7040(2) 0.3644(4) 0.4152(3) 0.0410(12) Uani 1 1 d . . . . .
H17 H 0.688706 0.304680 0.374501 0.049 Uiso 1 1 calc R . . . .
C18 C 0.6897(2) 0.3559(4) 0.4828(3) 0.0432(12) Uani 1 1 d . . . . .
H18 H 0.665802 0.288741 0.488677 0.052 Uiso 1 1 calc R . . . .
C19 C 0.7111(2) 0.4475(4) 0.5422(3) 0.0340(10) Uani 1 1 d . . . . .
H19 H 0.700019 0.442134 0.586789 0.041 Uiso 1 1 calc R . . . .
C20 C 0.88071(18) 0.7313(4) 0.5766(3) 0.0281(9) Uani 1 1 d . . . . .
C21 C 0.88616(18) 0.8242(4) 0.5244(3) 0.0293(10) Uani 1 1 d . . . . .
H21 H 0.866434 0.902019 0.521565 0.035 Uiso 1 1 calc R . . . .
C22 C 0.92025(19) 0.8038(5) 0.4766(3) 0.0363(11) Uani 1 1 d . . . . .
H22 H 0.923568 0.867604 0.442469 0.044 Uiso 1 1 calc R . . . .
C23 C 0.9494(2) 0.6877(5) 0.4801(3) 0.0418(12) Uani 1 1 d . . . . .
H23 H 0.970978 0.672057 0.446695 0.050 Uiso 1 1 calc R . . . .
C24 C 0.9463(2) 0.5964(5) 0.5324(4) 0.0510(14) Uani 1 1 d . . . . .
H24 H 0.966780 0.519513 0.535626 0.061 Uiso 1 1 calc R . . . .
C25 C 0.9126(2) 0.6175(4) 0.5810(3) 0.0407(12) Uani 1 1 d . . . . .
H25 H 0.911347 0.554840 0.617003 0.049 Uiso 1 1 calc R . . . .
C26 C 0.85839(18) 1.0238(4) 0.6537(3) 0.0286(10) Uani 1 1 d . . . . .
C27 C 0.8282(2) 1.1342(4) 0.6152(3) 0.0321(10) Uani 1 1 d . . . . .
H27 H 0.785501 1.135564 0.593710 0.039 Uiso 1 1 calc R . . . .
C28 C 0.8602(2) 1.2402(4) 0.6086(3) 0.0432(12) Uani 1 1 d . . . . .
H28 H 0.838688 1.311863 0.582610 0.052 Uiso 1 1 calc R . . . .
C29 C 0.9235(2) 1.2433(4) 0.6395(4) 0.0508(14) Uani 1 1 d . . . . .
H29 H 0.944759 1.315906 0.634707 0.061 Uiso 1 1 calc R . . . .
C30 C 0.9545(2) 1.1360(5) 0.6777(4) 0.0570(16) Uani 1 1 d . . . . .
H30 H 0.997216 1.136191 0.699152 0.068 Uiso 1 1 calc R . . . .
C31 C 0.9230(2) 1.0281(4) 0.6846(3) 0.0484(14) Uani 1 1 d . . . . .
H31 H 0.944889 0.956700 0.710314 0.058 Uiso 1 1 calc R . . . .
C32 C 0.70748(18) 1.0186(4) 0.6567(3) 0.0265(9) Uani 1 1 d . . . . .
C33 C 0.6491(2) 1.0314(4) 0.5987(3) 0.0413(12) Uani 1 1 d . . . . .
H33 H 0.632906 0.964755 0.563065 0.050 Uiso 1 1 calc R . . . .
C34 C 0.6142(2) 1.1402(4) 0.5923(3) 0.0458(13) Uani 1 1 d . . . . .
H34 H 0.575660 1.146791 0.552010 0.055 Uiso 1 1 calc R . . . .
C35 C 0.6368(2) 1.2395(4) 0.6461(3) 0.0413(12) Uani 1 1 d . . . . .
H35 H 0.612855 1.311271 0.643367 0.050 Uiso 1 1 calc R . . . .
C36 C 0.6948(2) 1.2313(4) 0.7033(3) 0.0373(11) Uani 1 1 d . . . . .
H36 H 0.710825 1.298443 0.738531 0.045 Uiso 1 1 calc R . . . .
B2 B 0.7153(2) 0.7381(4) 0.6330(3) 0.0231(10) Uani 1 1 d . . . . .
B3 B 0.7717(2) 0.6464(4) 0.6078(3) 0.0260(10) Uani 1 1 d . . . . .
B4 B 0.8398(2) 0.7445(4) 0.6292(3) 0.0248(10) Uani 1 1 d . . . . .
B5 B 0.8258(2) 0.8988(4) 0.6676(3) 0.0265(11) Uani 1 1 d . . . . .
B6 B 0.7479(2) 0.8953(4) 0.6688(3) 0.0255(10) Uani 1 1 d . . . . .
B7 B 0.8137(2) 0.8671(5) 0.7583(3) 0.0304(11) Uani 1 1 d . . . . .
H7 H 0.827625 0.935783 0.807947 0.037 Uiso 1 1 calc R . . . .
B8 B 0.7473(2) 0.7718(5) 0.7369(3) 0.0287(11) Uani 1 1 d . . . . .
H8 H 0.718271 0.779615 0.772947 0.034 Uiso 1 1 calc R . . . .
B9 B 0.7614(2) 0.6221(5) 0.7005(3) 0.0278(11) Uani 1 1 d . . . . .
H9A H 0.741511 0.533412 0.712965 0.033 Uiso 1 1 calc R . . . .
B10 B 0.8365(2) 0.6257(5) 0.6982(3) 0.0274(11) Uani 1 1 d . . . . .
H10A H 0.865031 0.539336 0.709199 0.033 Uiso 1 1 calc R . . . .
B11 B 0.8687(2) 0.7769(5) 0.7338(3) 0.0274(11) Uani 1 1 d . . . . .
H11A H 0.918189 0.787878 0.767674 0.033 Uiso 1 1 calc R . . . .
O1 O 0.6185(3) 0.9090(10) 0.3619(6) 0.062(3) Uani 0.65(2) 1 d . U P A 1
O1A O 0.6121(5) 0.9678(19) 0.3906(10) 0.057(5) Uani 0.35(2) 1 d . U P A 2

loop_
_atom_site_aniso_label
_atom_site_aniso_U_11
_atom_site_aniso_U_22
_atom_site_aniso_U_33
_atom_site_aniso_U_23
_atom_site_aniso_U_13
_atom_site_aniso_U_12
S1 0.0718(10) 0.1488(16) 0.0734(12) -0.0089(11) 0.0314(9) -0.0045(11)
O3 0.041(2) 0.081(3) 0.059(3) 0.007(2) 0.0101(18) -0.003(2)
C6 0.138(6) 0.135(6) 0.154(7) 0.037(5) 0.075(5) 0.004(5)
C7 0.057(4) 0.164(9) 0.152(9) -0.040(7) 0.030(5) 0.007(5)
O2 0.044(2) 0.077(3) 0.059(3) 0.046(2) -0.0111(18) -0.019(2)
N1 0.056(3) 0.040(2) 0.046(3) 0.009(2) 0.012(2) 0.005(2)
C00F 0.039(2) 0.030(2) 0.025(2) -0.0012(19) 0.0124(19) 0.005(2)
C1 0.023(2) 0.0191(19) 0.022(2) 0.0013(17) 0.0041(16) 0.0023(16)
C2 0.033(2) 0.028(2) 0.025(2) 0.0033(19) 0.0042(18) 0.0084(19)
C3 0.029(2) 0.024(2) 0.040(3) 0.001(2) 0.000(2) -0.0041(19)
C4 0.045(3) 0.061(3) 0.028(3) 0.023(2) 0.004(2) -0.001(3)
C5 0.048(3) 0.046(3) 0.037(3) 0.014(2) 0.014(2) -0.012(2)
C8 0.032(2) 0.0186(19) 0.033(3) -0.0014(18) 0.0144(19) 0.0014(18)
C9 0.030(2) 0.037(3) 0.040(3) 0.002(2) 0.005(2) -0.004(2)
C10 0.039(3) 0.037(3) 0.044(3) 0.006(2) -0.001(2) -0.005(2)
C11 0.030(3) 0.033(3) 0.073(4) 0.001(3) 0.003(3) -0.002(2)
C12 0.043(3) 0.065(4) 0.068(4) 0.010(3) 0.024(3) -0.013(3)
C13 0.040(3) 0.040(3) 0.038(3) 0.000(2) 0.012(2) -0.003(2)
C14 0.026(2) 0.022(2) 0.028(2) 0.0018(18) 0.0085(17) 0.0049(17)
C15 0.041(3) 0.032(2) 0.034(3) -0.006(2) 0.020(2) -0.007(2)
C16 0.053(3) 0.043(3) 0.034(3) -0.005(2) 0.020(2) -0.006(2)
C17 0.051(3) 0.031(2) 0.040(3) -0.012(2) 0.016(2) -0.003(2)
C18 0.054(3) 0.028(2) 0.046(3) -0.004(2) 0.017(2) -0.008(2)
C19 0.044(3) 0.029(2) 0.029(2) -0.003(2) 0.013(2) -0.003(2)
C20 0.026(2) 0.026(2) 0.030(2) -0.0033(19) 0.0076(18) 0.0008(18)
C21 0.024(2) 0.029(2) 0.030(2) -0.0015(19) 0.0041(18) 0.0031(18)
C22 0.028(2) 0.047(3) 0.033(3) 0.002(2) 0.009(2) -0.001(2)
C23 0.039(3) 0.050(3) 0.043(3) -0.008(2) 0.023(2) 0.001(2)
C24 0.051(3) 0.039(3) 0.075(4) -0.005(3) 0.037(3) 0.009(2)
C25 0.047(3) 0.028(2) 0.054(3) 0.000(2) 0.028(2) 0.004(2)
C26 0.027(2) 0.027(2) 0.028(2) -0.0068(19) 0.0057(18) -0.0009(18)
C27 0.030(2) 0.029(2) 0.038(3) 0.003(2) 0.013(2) 0.0066(19)
C28 0.051(3) 0.026(2) 0.057(3) 0.001(2) 0.026(3) 0.002(2)
C29 0.049(3) 0.025(2) 0.082(4) -0.001(3) 0.029(3) -0.007(2)
C30 0.031(3) 0.042(3) 0.086(4) -0.002(3) 0.007(3) -0.009(2)
C31 0.031(2) 0.031(3) 0.070(4) 0.002(3) 0.003(2) 0.001(2)
C32 0.028(2) 0.022(2) 0.030(2) 0.0017(18) 0.0109(18) 0.0021(17)
C33 0.032(2) 0.026(2) 0.060(3) -0.008(2) 0.009(2) 0.001(2)
C34 0.033(3) 0.030(2) 0.066(4) 0.003(2) 0.008(2) 0.010(2)
C35 0.049(3) 0.029(2) 0.055(3) 0.007(2) 0.029(3) 0.015(2)
C36 0.055(3) 0.026(2) 0.039(3) -0.002(2) 0.026(2) 0.005(2)
B2 0.032(2) 0.019(2) 0.020(2) 0.0005(19) 0.0108(19) 0.0034(19)
B3 0.027(2) 0.023(2) 0.028(3) 0.006(2) 0.010(2) 0.006(2)
B4 0.024(2) 0.018(2) 0.028(3) 0.0008(19) 0.0043(19) 0.0074(18)
B5 0.021(2) 0.026(2) 0.025(3) -0.004(2) -0.0017(18) 0.0060(19)
B6 0.027(2) 0.028(3) 0.019(2) -0.001(2) 0.0051(19) 0.001(2)
B7 0.033(3) 0.030(3) 0.025(3) -0.004(2) 0.006(2) 0.005(2)
B8 0.031(3) 0.031(3) 0.023(3) -0.003(2) 0.008(2) 0.002(2)
B9 0.029(2) 0.028(2) 0.024(3) 0.000(2) 0.007(2) 0.008(2)
B10 0.028(2) 0.027(2) 0.024(3) 0.003(2) 0.007(2) 0.009(2)
B11 0.025(2) 0.028(2) 0.025(3) 0.000(2) 0.0044(19) 0.007(2)
O1 0.059(4) 0.055(4) 0.064(4) 0.021(3) 0.014(3) -0.011(3)
O1A 0.053(6) 0.067(6) 0.054(6) 0.011(4) 0.022(4) -0.002(3)

loop_
_atom_type_symbol
_atom_type_description
_atom_type_scat_dispersion_real
_atom_type_scat_dispersion_imag
_atom_type_scat_source
C C 0.0033 0.0016 'International Tables Vol C Tables 4.2.6.8 and 6.1.1.4'
H H 0.0000 0.0000 'International Tables Vol C Tables 4.2.6.8 and 6.1.1.4'
B B 0.0013 0.0007 'International Tables Vol C Tables 4.2.6.8 and 6.1.1.4'
N N 0.0061 0.0033 'International Tables Vol C Tables 4.2.6.8 and 6.1.1.4'
O O 0.0106 0.0060 'International Tables Vol C Tables 4.2.6.8 and 6.1.1.4'
S S 0.1246 0.1234 'International Tables Vol C Tables 4.2.6.8 and 6.1.1.4'

loop_
_geom_angle_atom_site_label_1
_geom_angle_atom_site_label_2
_geom_angle_atom_site_label_3
_geom_angle
_geom_angle_site_symmetry_1
_geom_angle_site_symmetry_3
_geom_angle_publ_flag
O3 S1 C6 107.4(4) . . ?
O3 S1 C7 106.7(4) . . ?
C6 S1 C7 95.4(5) . . ?
S1 C6 H6A 109.5 . . ?
S1 C6 H6B 109.5 . . ?
S1 C6 H6C 109.5 . . ?
H6A C6 H6B 109.5 . . ?
H6A C6 H6C 109.5 . . ?
H6B C6 H6C 109.5 . . ?
S1 C7 H7A 109.5 . . ?
S1 C7 H7B 109.5 . . ?
S1 C7 H7C 109.5 . . ?
H7A C7 H7B 109.5 . . ?
H7A C7 H7C 109.5 . . ?
H7B C7 H7C 109.5 . . ?
C5 O2 H2 109.5 . . ?
C3 N1 C4 116.1(5) . . ?
C32 C00F H00F 118.7 . . ?
C36 C00F H00F 118.7 . . ?
C36 C00F C32 122.5(4) . . ?
C3 C1 B2 121.1(3) . . ?
C3 C1 B3 115.4(3) . . ?
C3 C1 B4 113.5(3) . . ?
C3 C1 B5 117.3(3) . . ?
C3 C1 B6 121.6(3) . . ?
B2 C1 B3 62.3(2) . . ?
B2 C1 B5 114.5(3) . . ?
B3 C1 B5 114.4(3) . . ?
B4 C1 B2 113.7(3) . . ?
B4 C1 B3 62.1(2) . . ?
B4 C1 B5 62.9(2) . . ?
B6 C1 B2 63.0(3) . . ?
B6 C1 B3 115.0(3) . . ?
B6 C1 B4 115.0(3) . . ?
B6 C1 B5 62.9(3) . . ?
B7 C2 H2A 117.2 . . ?
B7 C2 B8 62.6(3) . . ?
B8 C2 H2A 117.6 . . ?
B9 C2 H2A 117.2 . . ?
B9 C2 B7 115.5(3) . . ?
B9 C2 B8 63.1(3) . . ?
B9 C2 B10 63.0(3) . . ?
B10 C2 H2A 117.1 . . ?
B10 C2 B7 115.7(4) . . ?
B10 C2 B8 115.3(3) . . ?
B11 C2 H2A 117.3 . . ?
B11 C2 B7 63.2(3) . . ?
B11 C2 B8 115.0(3) . . ?
B11 C2 B9 115.4(4) . . ?
B11 C2 B10 63.1(3) . . ?
N1 C3 C1 124.3(5) . . ?
N1 C3 H3 117.9 . . ?
C1 C3 H3 117.9 . . ?
C5 C4 N1 108.9(4) . . ?
O2 C5 C4 113.4(4) . . ?
O1 C5 O2 122.7(5) . . ?
O1 C5 C4 120.5(5) . . ?
O1A C5 O2 116.9(8) . . ?
O1A C5 C4 124.1(7) . . ?
C9 C8 C13 117.5(4) . . ?
C9 C8 B2 125.3(4) . . ?
C13 C8 B2 117.2(4) . . ?
C8 C9 H9 119.3 . . ?
C8 C9 C10 121.4(5) . . ?
C10 C9 H9 119.3 . . ?
C9 C10 H10 119.9 . . ?
C11 C10 C9 120.1(5) . . ?
C11 C10 H10 119.9 . . ?
C10 C11 H11 120.5 . . ?
C12 C11 C10 119.1(5) . . ?
C12 C11 H11 120.5 . . ?
C11 C12 H12 119.7 . . ?
C11 C12 C13 120.5(5) . . ?
C13 C12 H12 119.7 . . ?
C8 C13 H13 119.3 . . ?
C12 C13 C8 121.4(5) . . ?
C12 C13 H13 119.3 . . ?
C15 C14 C19 116.1(4) . . ?
C15 C14 B3 125.3(4) . . ?
C19 C14 B3 118.6(4) . . ?
C14 C15 H15 118.7 . . ?
C14 C15 C16 122.6(4) . . ?
C16 C15 H15 118.7 . . ?
C15 C16 H16 120.1 . . ?
C17 C16 C15 119.9(5) . . ?
C17 C16 H16 120.1 . . ?
C16 C17 H17 120.3 . . ?
C16 C17 C18 119.5(5) . . ?
C18 C17 H17 120.3 . . ?
C17 C18 H18 120.0 . . ?
C17 C18 C19 120.0(5) . . ?
C19 C18 H18 120.0 . . ?
C14 C19 H19 119.1 . . ?
C18 C19 C14 121.9(5) . . ?
C18 C19 H19 119.1 . . ?
C21 C20 C25 117.4(4) . . ?
C21 C20 B4 124.6(4) . . ?
C25 C20 B4 118.0(4) . . ?
C20 C21 H21 119.1 . . ?
C22 C21 C20 121.7(4) . . ?
C22 C21 H21 119.1 . . ?
C21 C22 H22 120.3 . . ?
C23 C22 C21 119.5(4) . . ?
C23 C22 H22 120.3 . . ?
C22 C23 H23 120.0 . . ?
C24 C23 C22 120.0(5) . . ?
C24 C23 H23 120.0 . . ?
C23 C24 H24 119.8 . . ?
C23 C24 C25 120.5(5) . . ?
C25 C24 H24 119.8 . . ?
C20 C25 H25 119.5 . . ?
C24 C25 C20 120.9(5) . . ?
C24 C25 H25 119.5 . . ?
C27 C26 C31 116.3(4) . . ?
C27 C26 B5 125.3(4) . . ?
C31 C26 B5 118.3(4) . . ?
C26 C27 H27 119.3 . . ?
C28 C27 C26 121.4(4) . . ?
C28 C27 H27 119.3 . . ?
C27 C28 H28 119.2 . . ?
C27 C28 C29 121.7(4) . . ?
C29 C28 H28 119.2 . . ?
C28 C29 H29 120.9 . . ?
C30 C29 C28 118.2(4) . . ?
C30 C29 H29 120.9 . . ?
C29 C30 H30 119.6 . . ?
C29 C30 C31 120.8(5) . . ?
C31 C30 H30 119.6 . . ?
C26 C31 H31 119.2 . . ?
C30 C31 C26 121.6(4) . . ?
C30 C31 H31 119.2 . . ?
C00F C32 B6 119.5(4) . . ?
C33 C32 C00F 116.3(4) . . ?
C33 C32 B6 124.1(4) . . ?
C32 C33 H33 119.0 . . ?
C34 C33 C32 122.1(4) . . ?
C34 C33 H33 119.0 . . ?
C33 C34 H34 120.1 . . ?
C33 C34 C35 119.9(5) . . ?
C35 C34 H34 120.1 . . ?
C34 C35 H35 120.1 . . ?
C36 C35 C34 119.7(4) . . ?
C36 C35 H35 120.1 . . ?
C00F C36 H36 120.3 . . ?
C35 C36 C00F 119.5(4) . . ?
C35 C36 H36 120.3 . . ?
C1 B2 B3 59.0(2) . . ?
C1 B2 B6 58.5(2) . . ?
C1 B2 B8 103.2(3) . . ?
C1 B2 B9 103.9(3) . . ?
C8 B2 C1 127.8(3) . . ?
C8 B2 B3 119.6(3) . . ?
C8 B2 B6 124.5(3) . . ?
C8 B2 B8 122.6(4) . . ?
C8 B2 B9 119.2(3) . . ?
B3 B2 B6 108.5(3) . . ?
B8 B2 B3 107.6(3) . . ?
B8 B2 B6 59.3(3) . . ?
B8 B2 B9 60.1(3) . . ?
B9 B2 B3 59.5(3) . . ?
B9 B2 B6 107.8(3) . . ?
C1 B3 B2 58.7(2) . . ?
C1 B3 B4 58.8(2) . . ?
C1 B3 B9 103.2(3) . . ?
C1 B3 B10 103.5(3) . . ?
C14 B3 C1 124.4(4) . . ?
C14 B3 B2 118.9(3) . . ?
C14 B3 B4 124.0(4) . . ?
C14 B3 B9 122.4(4) . . ?
C14 B3 B10 125.6(3) . . ?
B4 B3 B2 107.9(3) . . ?
B9 B3 B2 59.0(3) . . ?
B9 B3 B4 106.9(3) . . ?
B10 B3 B2 106.8(3) . . ?
B10 B3 B4 59.3(3) . . ?
B10 B3 B9 59.5(3) . . ?
C1 B4 B3 59.1(2) . . ?
C1 B4 B5 58.7(2) . . ?
C1 B4 B10 103.9(3) . . ?
C1 B4 B11 103.3(3) . . ?
C20 B4 C1 124.2(4) . . ?
C20 B4 B3 120.1(3) . . ?
C20 B4 B5 122.1(4) . . ?
C20 B4 B10 123.1(3) . . ?
C20 B4 B11 124.7(3) . . ?
B3 B4 B5 108.5(3) . . ?
B10 B4 B3 59.5(3) . . ?
B10 B4 B5 107.3(3) . . ?
B10 B4 B11 59.7(3) . . ?
B11 B4 B3 107.3(3) . . ?
B11 B4 B5 59.1(3) . . ?
C1 B5 B4 58.4(2) . . ?
C1 B5 B6 58.3(2) . . ?
C1 B5 B7 103.2(3) . . ?
C1 B5 B11 102.9(3) . . ?
C26 B5 C1 127.2(4) . . ?
C26 B5 B4 120.7(4) . . ?
C26 B5 B6 123.9(3) . . ?
C26 B5 B7 123.1(4) . . ?
C26 B5 B11 120.9(3) . . ?
B6 B5 B4 107.5(3) . . ?
B7 B5 B4 106.7(3) . . ?
B7 B5 B6 59.6(3) . . ?
B7 B5 B11 59.7(3) . . ?
B11 B5 B4 59.0(3) . . ?
B11 B5 B6 107.2(3) . . ?
C1 B6 B2 58.6(2) . . ?
C1 B6 B5 58.8(2) . . ?
C1 B6 B7 102.9(3) . . ?
C1 B6 B8 102.9(3) . . ?
C32 B6 C1 127.0(4) . . ?
C32 B6 B2 122.8(3) . . ?
C32 B6 B5 122.2(3) . . ?
C32 B6 B7 122.4(4) . . ?
C32 B6 B8 122.6(4) . . ?
B2 B6 B5 107.6(3) . . ?
B7 B6 B2 106.0(3) . . ?
B7 B6 B5 58.8(3) . . ?
B8 B6 B2 58.7(3) . . ?
B8 B6 B5 106.2(3) . . ?
B8 B6 B7 59.1(3) . . ?
C2 B7 B5 105.1(3) . . ?
C2 B7 B6 105.4(3) . . ?
C2 B7 H7 124.9 . . ?
C2 B7 B8 58.7(3) . . ?
C2 B7 B11 58.1(3) . . ?
B5 B7 B6 61.5(3) . . ?
B5 B7 H7 121.4 . . ?
B6 B7 H7 121.3 . . ?
B8 B7 B5 109.1(3) . . ?
B8 B7 B6 60.1(3) . . ?
B8 B7 H7 121.4 . . ?
B8 B7 B11 107.7(3) . . ?
B11 B7 B5 60.2(3) . . ?
B11 B7 B6 109.1(3) . . ?
B11 B7 H7 121.6 . . ?
C2 B8 B2 105.0(3) . . ?
C2 B8 B6 105.9(3) . . ?
C2 B8 B7 58.7(3) . . ?
C2 B8 H8 125.0 . . ?
C2 B8 B9 58.3(3) . . ?
B2 B8 B6 61.9(3) . . ?
B2 B8 H8 121.3 . . ?
B2 B8 B9 60.0(3) . . ?
B6 B8 H8 120.7 . . ?
B7 B8 B2 109.9(4) . . ?
B7 B8 B6 60.8(3) . . ?
B7 B8 H8 120.9 . . ?
B7 B8 B9 108.2(3) . . ?
B9 B8 B6 109.8(4) . . ?
B9 B8 H8 121.4 . . ?
C2 B9 B2 105.2(3) . . ?
C2 B9 B3 105.1(3) . . ?
C2 B9 B8 58.6(3) . . ?
C2 B9 H9A 124.9 . . ?
C2 B9 B10 58.5(3) . . ?
B2 B9 B3 61.4(3) . . ?
B2 B9 B8 59.9(3) . . ?
B2 B9 H9A 121.5 . . ?
B3 B9 H9A 121.5 . . ?
B8 B9 B3 108.9(3) . . ?
B8 B9 H9A 121.5 . . ?
B10 B9 B2 109.3(4) . . ?
B10 B9 B3 60.2(3) . . ?
B10 B9 B8 108.0(3) . . ?
B10 B9 H9A 121.3 . . ?
C2 B10 B3 105.2(3) . . ?
C2 B10 B4 105.0(3) . . ?
C2 B10 B9 58.5(3) . . ?
C2 B10 H10A 125.0 . . ?
C2 B10 B11 58.3(3) . . ?
B3 B10 H10A 121.4 . . ?
B4 B10 B3 61.2(3) . . ?
B4 B10 H10A 121.5 . . ?
B9 B10 B3 60.3(3) . . ?
B9 B10 B4 109.0(3) . . ?
B9 B10 H10A 121.4 . . ?
B11 B10 B3 109.1(3) . . ?
B11 B10 B4 60.2(3) . . ?
B11 B10 B9 107.8(3) . . ?
B11 B10 H10A 121.5 . . ?
C2 B11 B4 105.2(3) . . ?
C2 B11 B5 105.5(3) . . ?
C2 B11 B7 58.7(3) . . ?
C2 B11 B10 58.6(3) . . ?
C2 B11 H11A 124.9 . . ?
B4 B11 B5 61.9(3) . . ?
B4 B11 H11A 121.4 . . ?
B5 B11 H11A 121.0 . . ?
B7 B11 B4 109.4(3) . . ?
B7 B11 B5 60.1(3) . . ?
B7 B11 H11A 121.2 . . ?
B10 B11 B4 60.1(3) . . ?
B10 B11 B5 109.9(3) . . ?
B10 B11 B7 108.4(3) . . ?
B10 B11 H11A 121.1 . . ?

loop_
_geom_bond_atom_site_label_1
_geom_bond_atom_site_label_2
_geom_bond_distance
_geom_bond_site_symmetry_2
_geom_bond_publ_flag
S1 O3 1.495(4) . ?
S1 C6 1.640(11) . ?
S1 C7 1.731(8) . ?
C6 H6A 0.9600 . ?
C6 H6B 0.9600 . ?
C6 H6C 0.9600 . ?
C7 H7A 0.9600 . ?
C7 H7B 0.9600 . ?
C7 H7C 0.9600 . ?
O2 H2 0.8200 . ?
O2 C5 1.291(6) . ?
N1 C3 1.197(5) . ?
N1 C4 1.504(6) . ?
C00F H00F 0.9300 . ?
C00F C32 1.394(6) . ?
C00F C36 1.388(6) . ?
C1 C3 1.512(6) . ?
C1 B2 1.755(6) . ?
C1 B3 1.761(6) . ?
C1 B4 1.755(6) . ?
C1 B5 1.762(6) . ?
C1 B6 1.753(6) . ?
C2 H2A 1.1000 . ?
C2 B7 1.701(6) . ?
C2 B8 1.702(6) . ?
C2 B9 1.696(6) . ?
C2 B10 1.697(7) . ?
C2 B11 1.691(7) . ?
C3 H3 0.9300 . ?
C4 C5 1.497(7) . ?
C5 O1 1.229(8) . ?
C5 O1A 1.255(13) . ?
C8 C9 1.380(6) . ?
C8 C13 1.389(6) . ?
C8 B2 1.576(6) . ?
C9 H9 0.9300 . ?
C9 C10 1.390(6) . ?
C10 H10 0.9300 . ?
C10 C11 1.377(7) . ?
C11 H11 0.9300 . ?
C11 C12 1.376(8) . ?
C12 H12 0.9300 . ?
C12 C13 1.379(7) . ?
C13 H13 0.9300 . ?
C14 C15 1.381(6) . ?
C14 C19 1.394(6) . ?
C14 B3 1.577(6) . ?
C15 H15 0.9300 . ?
C15 C16 1.383(6) . ?
C16 H16 0.9300 . ?
C16 C17 1.371(7) . ?
C17 H17 0.9300 . ?
C17 C18 1.375(7) . ?
C18 H18 0.9300 . ?
C18 C19 1.387(6) . ?
C19 H19 0.9300 . ?
C20 C21 1.389(6) . ?
C20 C25 1.395(6) . ?
C20 B4 1.580(7) . ?
C21 H21 0.9300 . ?
C21 C22 1.387(6) . ?
C22 H22 0.9300 . ?
C22 C23 1.386(6) . ?
C23 H23 0.9300 . ?
C23 C24 1.362(7) . ?
C24 H24 0.9300 . ?
C24 C25 1.392(7) . ?
C25 H25 0.9300 . ?
C26 C27 1.401(6) . ?
C26 C31 1.407(6) . ?
C26 B5 1.581(6) . ?
C27 H27 0.9300 . ?
C27 C28 1.370(6) . ?
C28 H28 0.9300 . ?
C28 C29 1.380(7) . ?
C29 H29 0.9300 . ?
C29 C30 1.379(7) . ?
C30 H30 0.9300 . ?
C30 C31 1.382(7) . ?
C31 H31 0.9300 . ?
C32 C33 1.390(6) . ?
C32 B6 1.570(6) . ?
C33 H33 0.9300 . ?
C33 C34 1.383(6) . ?
C34 H34 0.9300 . ?
C34 C35 1.388(7) . ?
C35 H35 0.9300 . ?
C35 C36 1.373(7) . ?
C36 H36 0.9300 . ?
B2 B3 1.819(6) . ?
B2 B6 1.832(6) . ?
B2 B8 1.775(7) . ?
B2 B9 1.776(6) . ?
B3 B4 1.815(7) . ?
B3 B9 1.786(7) . ?
B3 B10 1.784(7) . ?
B4 B5 1.835(6) . ?
B4 B10 1.780(7) . ?
B4 B11 1.782(7) . ?
B5 B6 1.834(7) . ?
B5 B7 1.784(7) . ?
B5 B11 1.785(7) . ?
B6 B7 1.799(7) . ?
B6 B8 1.786(7) . ?
B7 H7 1.1000 . ?
B7 B8 1.768(7) . ?
B7 B11 1.776(7) . ?
B8 H8 1.1000 . ?
B8 B9 1.778(7) . ?
B9 H9A 1.1000 . ?
B9 B10 1.772(7) . ?
B10 H10A 1.1000 . ?
B10 B11 1.772(7) . ?
B11 H11A 1.1000 . ?
